data_1545271
loop_
_publ_author_name
'Gregory, Georgina L.'
'Hierons, Elizabeth M.'
'Kociok-K\"ohn, Gabriele'
'Sharma, Ram I.'
'Buchard, Antoine'

_publ_section_title
;
 CO2-Driven stereochemical inversion of sugars to create thymidine-based
 polycarbonates by ring-opening polymerisation
;
_journal_issue 10
_journal_name_full 'Polym. Chem.'
_journal_page_first 1714
_journal_paper_doi 10.1039/C7PY00118E
_journal_volume 8
_journal_year 2017
_chemical_absolute_configuration ad
_chemical_formula_moiety 'C12 H14 N2 O6'
_chemical_formula_sum 'C12 H14 N2 O6'
_chemical_formula_weight 282.25
_space_group_crystal_system monoclinic
_space_group_IT_number 4
_space_group_name_Hall 'P 2yb'
_space_group_name_H-M_alt 'P 1 21 1'
_symmetry_space_group_name_Hall 'P 2yb'
_symmetry_space_group_name_H-M 'P 1 21 1'
_atom_sites_solution_hydrogens geom
_audit_creation_method SHELXL-2014/7
_audit_update_record
;
2016-12-21 deposited with the CCDC.
2017-02-13 downloaded from the CCDC.
;
_cell_angle_alpha 90
_cell_angle_beta 110.448(4)
_cell_angle_gamma 90
_cell_formula_units_Z 2
_cell_length_a 7.0627(2)
_cell_length_b 9.6573(4)
_cell_length_c 10.0320(3)
_cell_measurement_reflns_used 3370
_cell_measurement_temperature 150(2)
_cell_measurement_theta_max 71.9870
_cell_measurement_theta_min 4.7020
_cell_volume 641.13(4)
_computing_cell_refinement
;
CrysAlisPro, Agilent Technologies,
Version 1.171.37.33 (release 27-03-2014 CrysAlis171 .NET)
(compiled Mar 27 2014,17:12:48)
;
_computing_data_collection
;
CrysAlisPro, Agilent Technologies,
Version 1.171.37.33 (release 27-03-2014 CrysAlis171 .NET)
(compiled Mar 27 2014,17:12:48)
;
_computing_data_reduction
;
CrysAlisPro, Agilent Technologies,
Version 1.171.37.33 (release 27-03-2014 CrysAlis171 .NET)
(compiled Mar 27 2014,17:12:48)
;
_computing_molecular_graphics 'ORTEP3 for Windows - Farrugia, L. J. J. Appl. Crystallogr. 1997, 30, 565'
_computing_publication_material
;
 'WinGX publication routines, Farrugia, 
 L. J., J. Appl. Crystallogr., 1999, 32, 837-838
;
_computing_structure_refinement
;
 SHELXL-2014/7 (Sheldrick, 2014)
 Sheldrick GM (2008) Acta Crystallogr A64:112--122 and 
 C. B. H\"ubschle, G. M. Sheldrick and B. Dittrich
 ShelXle: a Qt graphical user interface for SHELXL
 J. Appl. Cryst., 44, (2011) 1281-1284.
;
_computing_structure_solution
; 
 SIR97- Altomare A., Burla M.C., Camalli M., Cascarano G.L., Giacovazzo C. , 
 Guagliardi A., Moliterni A.G.G., Polidori G.,Spagna R. 
 (1999) J. Appl. Cryst. 32, 115-119
;
_diffrn_ambient_environment N~2~
_diffrn_ambient_temperature 150(2)
_diffrn_detector 'CCD plate'
_diffrn_detector_type EosS2
_diffrn_measured_fraction_theta_full 0.996
_diffrn_measured_fraction_theta_max 0.986
_diffrn_measurement_device 'four-circle diffractometer'
_diffrn_measurement_device_type 'SuperNova, Dual, Cu at zero, EosS2'
_diffrn_radiation_monochromator mirror
_diffrn_radiation_probe x-ray
_diffrn_radiation_type CuK\a
_diffrn_radiation_wavelength 1.54184
_diffrn_reflns_av_R_equivalents 0.0267
_diffrn_reflns_av_unetI/netI 0.0294
_diffrn_reflns_Laue_measured_fraction_full 0.996
_diffrn_reflns_Laue_measured_fraction_max 0.986
_diffrn_reflns_limit_h_max 8
_diffrn_reflns_limit_h_min -7
_diffrn_reflns_limit_k_max 9
_diffrn_reflns_limit_k_min -11
_diffrn_reflns_limit_l_max 12
_diffrn_reflns_limit_l_min -11
_diffrn_reflns_number 5532
_diffrn_reflns_point_group_measured_fraction_full 0.865
_diffrn_reflns_point_group_measured_fraction_max 0.851
_diffrn_reflns_theta_full 67.684
_diffrn_reflns_theta_max 72.400
_diffrn_reflns_theta_min 6.572
_diffrn_source 'sealed X-ray tube'
_diffrn_source_type 'SuperNova (Cu) X-ray Source'
_exptl_absorpt_coefficient_mu 1.016
_exptl_absorpt_correction_T_max 1.00000
_exptl_absorpt_correction_T_min 0.78559
_exptl_absorpt_correction_type multi-scan
_exptl_absorpt_process_details
;
CrysAlisPro, Agilent Technologies,
Version 1.171.37.35 (release 13-08-2014 CrysAlis171 .NET)
(compiled Aug 13 2014,18:06:01)
Empirical absorption correction using spherical harmonics,
 implemented in SCALE3 ABSPACK scaling algorithm.
;
_exptl_crystal_colour colourless
_exptl_crystal_density_diffrn 1.462
_exptl_crystal_description plate
_exptl_crystal_F_000 296
_exptl_crystal_size_max 0.300
_exptl_crystal_size_mid 0.100
_exptl_crystal_size_min 0.020
_refine_diff_density_max 0.139
_refine_diff_density_min -0.175
_refine_diff_density_rms 0.037
_refine_ls_abs_structure_details
;
 Flack x determined using 768 quotients [(I+)-(I-)]/[(I+)+(I-)]
 (Parsons, Flack and Wagner, Acta Cryst. B69 (2013) 249-259).
;
_refine_ls_abs_structure_Flack 0.01(11)
_refine_ls_extinction_method none
_refine_ls_goodness_of_fit_ref 1.060
_refine_ls_hydrogen_treatment constr
_refine_ls_matrix_type full
_refine_ls_number_parameters 183
_refine_ls_number_reflns 2172
_refine_ls_number_restraints 1
_refine_ls_restrained_S_all 1.060
_refine_ls_R_factor_all 0.0330
_refine_ls_R_factor_gt 0.0314
_refine_ls_shift/su_max 0.000
_refine_ls_shift/su_mean 0.000
_refine_ls_structure_factor_coef Fsqd
_refine_ls_weighting_details 'w=1/[\s^2^(Fo^2^)+(0.0444P)^2^+0.0470P] where P=(Fo^2^+2Fc^2^)/3'
_refine_ls_weighting_scheme calc
_refine_ls_wR_factor_gt 0.0779
_refine_ls_wR_factor_ref 0.0792
_reflns_Friedel_coverage 0.625
_reflns_Friedel_fraction_full 0.716
_reflns_Friedel_fraction_max 0.699
_reflns_number_gt 2076
_reflns_number_total 2172
_reflns_threshold_expression 'I > 2\s(I)'
_cod_data_source_file c7py00118e2.cif
_cod_data_source_block s15ab6a
_cod_depositor_comments 'Adding full bibliography for 1545270--1545271.cif.'
_cod_database_code 1545271
_shelx_shelxl_version_number 2014/7
_shelx_space_group_comment
;
The symmetry employed for this shelxl refinement is uniquely defined
by the following loop, which should always be used as a source of
symmetry information in preference to the above space-group names.
They are only intended as comments.
;
_shelx_estimated_absorpt_t_min 0.750
_shelx_estimated_absorpt_t_max 0.980

loop_
_space_group_symop_operation_xyz
'x, y, z'
'-x, y+1/2, -z'

loop_
_atom_site_label
_atom_site_type_symbol
_atom_site_fract_x
_atom_site_fract_y
_atom_site_fract_z
_atom_site_U_iso_or_equiv
_atom_site_adp_type
_atom_site_occupancy
_atom_site_site_symmetry_order
_atom_site_calc_flag
_atom_site_refinement_flags_posn
_atom_site_refinement_flags_adp
C1 C 0.6373(3) 0.5499(3) 0.6252(3) 0.0351(6) Uani 1 1 d . .
C2 C 0.3242(3) 0.4580(3) 0.6475(2) 0.0249(5) Uani 1 1 d . .
H2 H 0.3366 0.4158 0.7412 0.030 Uiso 1 1 calc R U
C3 C 0.1593(3) 0.3894(3) 0.5259(2) 0.0248(5) Uani 1 1 d . .
H3A H 0.0498 0.3543 0.5570 0.030 Uiso 1 1 calc R U
H3B H 0.2137 0.3118 0.4856 0.030 Uiso 1 1 calc R U
C4 C 0.0842(3) 0.5069(3) 0.4180(2) 0.0249(5) Uani 1 1 d . .
H4 H -0.0667 0.5109 0.3847 0.030 Uiso 1 1 calc R U
C5 C 0.2544(3) 0.6049(3) 0.6373(2) 0.0259(5) Uani 1 1 d . .
H5 H 0.1499 0.6147 0.6829 0.031 Uiso 1 1 calc R U
C6 C 0.4232(4) 0.7042(3) 0.7038(3) 0.0351(6) Uani 1 1 d . .
H6A H 0.3754 0.7997 0.6745 0.042 Uiso 1 1 calc R U
H6B H 0.4639 0.6987 0.8086 0.042 Uiso 1 1 calc R U
C7 C 0.0401(3) 0.4029(3) 0.1893(2) 0.0283(5) Uani 1 1 d . .
C8 C -0.0135(6) 0.2962(4) -0.0402(3) 0.0544(9) Uani 1 1 d . .
H8A H -0.1561 0.2999 -0.0491 0.082 Uiso 1 1 calc R U
H8B H 0.0370 0.2015 -0.0172 0.082 Uiso 1 1 calc R U
H8C H 0.0000 0.3246 -0.1302 0.082 Uiso 1 1 calc R U
C9 C 0.2712(4) 0.4557(3) 0.0596(2) 0.0291(5) Uani 1 1 d . .
C10 C 0.3807(3) 0.5475(3) 0.1746(2) 0.0246(5) Uani 1 1 d . .
C11 C 0.5590(4) 0.6230(3) 0.1624(3) 0.0336(6) Uani 1 1 d . .
H11A H 0.6457 0.5578 0.1356 0.050 Uiso 1 1 calc R U
H11B H 0.6358 0.6656 0.2541 0.050 Uiso 1 1 calc R U
H11C H 0.5121 0.6952 0.0896 0.050 Uiso 1 1 calc R U
C12 C 0.3159(3) 0.5636(2) 0.2845(2) 0.0222(4) Uani 1 1 d . .
H12 H 0.3869 0.6250 0.3592 0.027 Uiso 1 1 calc R U
N1 N 0.1497(3) 0.4940(2) 0.29270(18) 0.0239(4) Uani 1 1 d . .
N2 N 0.1040(3) 0.3899(2) 0.0734(2) 0.0322(5) Uani 1 1 d . .
O1 O 0.7849(3) 0.5331(3) 0.5936(3) 0.0559(6) Uani 1 1 d . .
O2 O 0.5126(2) 0.4453(2) 0.61781(19) 0.0340(4) Uani 1 1 d . .
O3 O 0.5976(3) 0.6753(2) 0.6627(2) 0.0408(5) Uani 1 1 d . .
O4 O 0.1647(2) 0.63166(18) 0.48712(16) 0.0277(4) Uani 1 1 d . .
O5 O -0.1034(3) 0.3384(2) 0.19854(19) 0.0375(4) Uani 1 1 d . .
O6 O 0.3186(3) 0.4344(2) -0.04480(18) 0.0449(5) Uani 1 1 d . .

loop_
_atom_site_aniso_label
_atom_site_aniso_U_11
_atom_site_aniso_U_22
_atom_site_aniso_U_33
_atom_site_aniso_U_23
_atom_site_aniso_U_13
_atom_site_aniso_U_12
C1 0.0231(11) 0.0477(18) 0.0367(12) 0.0036(12) 0.0131(9) 0.0013(10)
C2 0.0244(9) 0.0295(14) 0.0252(9) 0.0001(9) 0.0143(7) -0.0014(9)
C3 0.0285(9) 0.0215(12) 0.0292(10) -0.0017(9) 0.0161(8) -0.0043(9)
C4 0.0214(9) 0.0272(13) 0.0278(10) -0.0015(9) 0.0107(8) 0.0009(9)
C5 0.0253(10) 0.0303(13) 0.0265(10) -0.0064(9) 0.0146(8) -0.0022(9)
C6 0.0335(11) 0.0381(17) 0.0399(13) -0.0151(12) 0.0206(10) -0.0097(12)
C7 0.0311(10) 0.0242(13) 0.0280(10) 0.0001(10) 0.0082(9) -0.0014(10)
C8 0.0671(19) 0.054(2) 0.0422(16) -0.0231(15) 0.0198(14) -0.0239(17)
C9 0.0395(11) 0.0233(13) 0.0249(9) 0.0022(9) 0.0119(9) 0.0032(10)
C10 0.0301(10) 0.0200(13) 0.0241(9) 0.0039(9) 0.0098(8) 0.0034(9)
C11 0.0387(12) 0.0314(16) 0.0357(12) 0.0009(11) 0.0192(10) -0.0045(11)
C12 0.0261(10) 0.0152(12) 0.0234(9) 0.0018(8) 0.0062(8) 0.0015(8)
N1 0.0248(8) 0.0238(11) 0.0232(8) -0.0005(7) 0.0085(6) -0.0022(8)
N2 0.0398(10) 0.0296(13) 0.0260(9) -0.0061(9) 0.0099(8) -0.0056(9)
O1 0.0308(9) 0.0685(18) 0.0791(16) 0.0006(13) 0.0324(10) 0.0039(10)
O2 0.0235(7) 0.0347(11) 0.0466(9) -0.0019(8) 0.0157(6) 0.0045(7)
O3 0.0295(8) 0.0415(13) 0.0580(12) -0.0060(9) 0.0235(8) -0.0083(8)
O4 0.0334(8) 0.0213(9) 0.0310(8) -0.0020(7) 0.0145(6) 0.0035(7)
O5 0.0342(8) 0.0384(12) 0.0391(9) -0.0053(9) 0.0117(7) -0.0118(8)
O6 0.0604(11) 0.0512(14) 0.0299(9) -0.0085(9) 0.0246(8) -0.0045(10)

loop_
_atom_type_symbol
_atom_type_description
_atom_type_scat_dispersion_real
_atom_type_scat_dispersion_imag
_atom_type_scat_source
C C 0.0181 0.0091 'International Tables Vol C Tables 4.2.6.8 and 6.1.1.4'
H H 0.0000 0.0000 'International Tables Vol C Tables 4.2.6.8 and 6.1.1.4'
N N 0.0311 0.0180 'International Tables Vol C Tables 4.2.6.8 and 6.1.1.4'
O O 0.0492 0.0322 'International Tables Vol C Tables 4.2.6.8 and 6.1.1.4'

loop_
_geom_angle_atom_site_label_1
_geom_angle_atom_site_label_2
_geom_angle_atom_site_label_3
_geom_angle
O1 C1 O2 120.2(3)
O1 C1 O3 119.2(3)
O2 C1 O3 120.6(2)
O2 C2 C5 111.52(18)
O2 C2 C3 107.26(17)
C5 C2 C3 102.58(18)
O2 C2 H2 111.7
C5 C2 H2 111.7
C3 C2 H2 111.7
C2 C3 C4 102.98(19)
C2 C3 H3A 111.2
C4 C3 H3A 111.2
C2 C3 H3B 111.2
C4 C3 H3B 111.2
H3A C3 H3B 109.1
O4 C4 N1 107.26(17)
O4 C4 C3 107.82(17)
N1 C4 C3 113.68(18)
O4 C4 H4 109.3
N1 C4 H4 109.3
C3 C4 H4 109.3
O4 C5 C6 110.1(2)
O4 C5 C2 104.84(17)
C6 C5 C2 112.7(2)
O4 C5 H5 109.7
C6 C5 H5 109.7
C2 C5 H5 109.7
O3 C6 C5 111.9(2)
O3 C6 H6A 109.2
C5 C6 H6A 109.2
O3 C6 H6B 109.2
C5 C6 H6B 109.2
H6A C6 H6B 107.9
O5 C7 N1 122.2(2)
O5 C7 N2 122.5(2)
N1 C7 N2 115.3(2)
N2 C8 H8A 109.5
N2 C8 H8B 109.5
H8A C8 H8B 109.5
N2 C8 H8C 109.5
H8A C8 H8C 109.5
H8B C8 H8C 109.5
O6 C9 N2 120.3(2)
O6 C9 C10 123.8(2)
N2 C9 C10 115.91(19)
C12 C10 C9 119.1(2)
C12 C10 C11 123.3(2)
C9 C10 C11 117.6(2)
C10 C11 H11A 109.5
C10 C11 H11B 109.5
H11A C11 H11B 109.5
C10 C11 H11C 109.5
H11A C11 H11C 109.5
H11B C11 H11C 109.5
C10 C12 N1 122.2(2)
C10 C12 H12 118.9
N1 C12 H12 118.9
C7 N1 C12 122.26(18)
C7 N1 C4 115.58(18)
C12 N1 C4 122.09(17)
C9 N2 C7 125.2(2)
C9 N2 C8 118.4(2)
C7 N2 C8 116.4(2)
C1 O2 C2 123.9(2)
C1 O3 C6 122.6(2)
C4 O4 C5 108.47(18)

loop_
_geom_bond_atom_site_label_1
_geom_bond_atom_site_label_2
_geom_bond_distance
C1 O1 1.202(3)
C1 O2 1.326(3)
C1 O3 1.326(4)
C2 O2 1.466(2)
C2 C5 1.494(4)
C2 C3 1.514(3)
C2 H2 1.0000
C3 C4 1.529(3)
C3 H3A 0.9900
C3 H3B 0.9900
C4 O4 1.407(3)
C4 N1 1.489(3)
C4 H4 1.0000
C5 O4 1.439(3)
C5 C6 1.493(3)
C5 H5 1.0000
C6 O3 1.456(3)
C6 H6A 0.9900
C6 H6B 0.9900
C7 O5 1.221(3)
C7 N1 1.374(3)
C7 N2 1.392(3)
C8 N2 1.464(3)
C8 H8A 0.9800
C8 H8B 0.9800
C8 H8C 0.9800
C9 O6 1.224(3)
C9 N2 1.390(3)
C9 C10 1.446(3)
C10 C12 1.342(3)
C10 C11 1.497(3)
C11 H11A 0.9800
C11 H11B 0.9800
C11 H11C 0.9800
C12 N1 1.380(3)
C12 H12 0.9500

loop_
_geom_torsion_atom_site_label_1
_geom_torsion_atom_site_label_2
_geom_torsion_atom_site_label_3
_geom_torsion_atom_site_label_4
_geom_torsion
O2 C2 C3 C4 -88.0(2)
C5 C2 C3 C4 29.61(19)
C2 C3 C4 O4 -12.6(2)
C2 C3 C4 N1 106.17(19)
O2 C2 C5 O4 77.6(2)
C3 C2 C5 O4 -36.87(19)
O2 C2 C5 C6 -42.1(2)
C3 C2 C5 C6 -156.61(18)
O4 C5 C6 O3 -71.1(3)
C2 C5 C6 O3 45.6(3)
O6 C9 C10 C12 -180.0(3)
N2 C9 C10 C12 -0.2(3)
O6 C9 C10 C11 1.6(4)
N2 C9 C10 C11 -178.6(2)
C9 C10 C12 N1 1.0(3)
C11 C10 C12 N1 179.2(2)
O5 C7 N1 C12 177.9(2)
N2 C7 N1 C12 -2.3(3)
O5 C7 N1 C4 1.0(3)
N2 C7 N1 C4 -179.2(2)
C10 C12 N1 C7 0.4(3)
C10 C12 N1 C4 177.0(2)
O4 C4 N1 C7 -161.33(19)
C3 C4 N1 C7 79.6(2)
O4 C4 N1 C12 21.8(3)
C3 C4 N1 C12 -97.3(2)
O6 C9 N2 C7 177.8(2)
C10 C9 N2 C7 -2.0(4)
O6 C9 N2 C8 -0.5(4)
C10 C9 N2 C8 179.7(3)
O5 C7 N2 C9 -177.0(2)
N1 C7 N2 C9 3.2(4)
O5 C7 N2 C8 1.4(4)
N1 C7 N2 C8 -178.5(3)
O1 C1 O2 C2 -176.9(2)
O3 C1 O2 C2 0.8(3)
C5 C2 O2 C1 19.6(3)
C3 C2 O2 C1 131.2(2)
O1 C1 O3 C6 -179.4(2)
O2 C1 O3 C6 2.9(4)
C5 C6 O3 C1 -26.6(4)
N1 C4 O4 C5 -133.35(17)
C3 C4 O4 C5 -10.5(2)
C6 C5 O4 C4 151.54(19)
C2 C5 O4 C4 30.0(2)
